data_1517839
loop_
_publ_author_name
'Goodreid, Jordan D.'
'Wong, Keith'
'Leung, Elisa'
'McCaw, Shannon E.'
'Gray-Owen, Scott D'
'Lough, Alan'
'Houry, Walid A.'
'Batey, Robert A.'

_publ_section_title
;
 Total Synthesis and Antibacterial Testing of the A54556 Cyclic
 Acyldepsipeptides Isolated from Streptomyces hawaiiensis.
;
_journal_issue 10
_journal_name_full 'Journal of natural products'
_journal_page_first 2170
_journal_page_last 2181
_journal_paper_doi 10.1021/np500158q
_journal_volume 77
_journal_year 2014
_chemical_absolute_configuration ad
_chemical_formula_moiety 'C38 H48 N6 O9, C H4 O'
_chemical_formula_sum 'C39 H52 N6 O10'
_chemical_formula_weight 764.87
_chemical_name_systematic
; 
 ? 
;
_space_group_IT_number 19
_symmetry_cell_setting orthorhombic
_symmetry_space_group_name_Hall 'P 2ac 2ab'
_symmetry_space_group_name_H-M 'P 21 21 21'
_atom_sites_solution_hydrogens geom
_atom_sites_solution_primary direct
_atom_sites_solution_secondary difmap
_audit_creation_method SHELXL-97
_cell_angle_alpha 90.00
_cell_angle_beta 90.00
_cell_angle_gamma 90.00
_cell_formula_units_Z 4
_cell_length_a 11.559(2)
_cell_length_b 15.640(3)
_cell_length_c 21.530(4)
_cell_measurement_reflns_used 9880
_cell_measurement_temperature 147(2)
_cell_measurement_theta_max 66.51
_cell_measurement_theta_min 3.49
_cell_volume 3892.3(12)
_computing_cell_refinement APEX2
_computing_data_collection 'APEX2 (Bruker, 2007)'
_computing_data_reduction 'SAINT (Bruker, 2007)'
_computing_molecular_graphics 'PLATON (Spek, 2009)'
_computing_publication_material 'SHELXTL (Sheldrick, 2008)'
_computing_structure_refinement 'SHELXL-97 (Sheldrick, 2008)'
_computing_structure_solution 'SHELXS-97 (Sheldrick, 2008)'
_diffrn_ambient_temperature 147(2)
_diffrn_measured_fraction_theta_full 0.980
_diffrn_measured_fraction_theta_max 0.980
_diffrn_measurement_device_type 'Bruker Kappa APEX-DUO CCD'
_diffrn_measurement_method '\f and \w scans'
_diffrn_radiation_monochromator 'multi-layer optics'
_diffrn_radiation_source 'Bruker ImuS'
_diffrn_radiation_type CuK\a
_diffrn_radiation_wavelength 1.54178
_diffrn_reflns_av_R_equivalents 0.0260
_diffrn_reflns_av_sigmaI/netI 0.0273
_diffrn_reflns_limit_h_max 10
_diffrn_reflns_limit_h_min -13
_diffrn_reflns_limit_k_max 18
_diffrn_reflns_limit_k_min -18
_diffrn_reflns_limit_l_max 25
_diffrn_reflns_limit_l_min -25
_diffrn_reflns_number 19292
_diffrn_reflns_theta_full 66.66
_diffrn_reflns_theta_max 66.66
_diffrn_reflns_theta_min 3.49
_exptl_absorpt_coefficient_mu 0.783
_exptl_absorpt_correction_T_max 0.7528
_exptl_absorpt_correction_T_min 0.6951
_exptl_absorpt_correction_type multi-scan
_exptl_absorpt_process_details 'SADABS (Sheldrick, 1996)'
_exptl_crystal_colour colourless
_exptl_crystal_density_diffrn 1.305
_exptl_crystal_density_meas 0
_exptl_crystal_density_method 'not measured'
_exptl_crystal_description block
_exptl_crystal_F_000 1632
_exptl_crystal_size_max 0.46
_exptl_crystal_size_mid 0.24
_exptl_crystal_size_min 0.15
_refine_diff_density_max 0.486
_refine_diff_density_min -0.469
_refine_diff_density_rms 0.046
_refine_ls_abs_structure_details 'Flack H D (1983), Acta Cryst. A39, 876-881'
_refine_ls_abs_structure_Flack -0.01(13)
_refine_ls_extinction_method none
_refine_ls_goodness_of_fit_ref 1.061
_refine_ls_hydrogen_treatment mixed
_refine_ls_matrix_type full
_refine_ls_number_parameters 519
_refine_ls_number_reflns 6688
_refine_ls_number_restraints 0
_refine_ls_restrained_S_all 1.061
_refine_ls_R_factor_all 0.0336
_refine_ls_R_factor_gt 0.0330
_refine_ls_shift/su_max 0.001
_refine_ls_shift/su_mean 0.000
_refine_ls_structure_factor_coef Fsqd
_refine_ls_weighting_details 'calc w=1/[\s^2^(Fo^2^)+(0.0507P)^2^+1.2189P] where P=(Fo^2^+2Fc^2^)/3'
_refine_ls_weighting_scheme calc
_refine_ls_wR_factor_gt 0.0890
_refine_ls_wR_factor_ref 0.0896
_reflns_number_gt 6574
_reflns_number_total 6688
_reflns_threshold_expression I>2\s(I)
_cod_data_source_file np500158q_si_001.cif
_cod_data_source_block d1308
_cod_depositor_comments
;
The following automatic conversions were performed:

'_symmetry_cell_setting' value 'Orthorhombic' changed to
'orthorhombic' according to
/home/saulius/struct/COD-crude-data--automatic-downloads/rss-feeds/ACS/lib/dictionaries/cif_core.dic
dictionary named 'cif_core.dic' version 2.4.2 from 2011-04-26.

Automatic conversion script
Id: cif_fix_values 2281 2013-09-26 08:29:07Z andrius 

 Adding full bibliography for 1517839.cif.
;
_cod_original_cell_volume 3892.3(13)
_cod_database_code 1517839

loop_
_symmetry_equiv_pos_as_xyz
'x, y, z'
'x+1/2, -y+1/2, -z'
'-x, y+1/2, -z+1/2'
'-x+1/2, -y, z+1/2'

loop_
_atom_site_label
_atom_site_type_symbol
_atom_site_fract_x
_atom_site_fract_y
_atom_site_fract_z
_atom_site_U_iso_or_equiv
_atom_site_adp_type
_atom_site_occupancy
_atom_site_symmetry_multiplicity
_atom_site_calc_flag
_atom_site_refinement_flags
O1 O 0.31880(13) 0.25196(9) 0.42563(7) 0.0340(3) Uani 1 1 d .
O2 O 0.52851(12) 0.57177(8) 0.34715(6) 0.0280(3) Uani 1 1 d .
O3 O 0.83412(10) 0.34379(8) 0.28996(5) 0.0216(3) Uani 1 1 d .
O4 O 0.50496(10) 0.33145(8) 0.18945(6) 0.0204(3) Uani 1 1 d .
O5 O 0.40794(11) 0.44137(8) 0.23266(6) 0.0232(3) Uani 1 1 d .
O6 O 0.26388(10) 0.12771(8) 0.25293(6) 0.0223(3) Uani 1 1 d .
O7 O 0.59274(11) 0.25598(8) 0.34259(6) 0.0228(3) Uani 1 1 d .
O8 O 0.82691(11) 0.04126(8) 0.21767(6) 0.0261(3) Uani 1 1 d .
O9 O 0.91524(11) 0.16538(8) 0.19109(6) 0.0229(3) Uani 1 1 d .
N1 N 0.21560(12) 0.24188(9) 0.31136(7) 0.0211(3) Uani 1 1 d .
N2 N 0.38736(13) 0.38521(10) 0.41065(6) 0.0212(3) Uani 1 1 d .
N3 N 0.58484(13) 0.43318(9) 0.34802(6) 0.0176(3) Uani 1 1 d .
N4 N 0.70601(12) 0.40369(9) 0.22474(6) 0.0186(3) Uani 1 1 d .
N5 N 0.50085(12) 0.17812(9) 0.26899(7) 0.0179(3) Uani 1 1 d .
N6 N 0.77613(13) 0.16891(10) 0.26144(7) 0.0199(3) Uani 1 1 d .
C1 C 0.09999(16) 0.20881(13) 0.32662(9) 0.0279(4) Uani 1 1 d .
H1A H 0.1044 0.1494 0.3423 0.034 Uiso 1 1 calc R
H1B H 0.0485 0.2104 0.2899 0.034 Uiso 1 1 calc R
C2 C 0.05758(16) 0.26954(13) 0.37695(9) 0.0280(4) Uani 1 1 d .
H2A H 0.0817 0.2498 0.4187 0.034 Uiso 1 1 calc R
H2B H -0.0277 0.2751 0.3760 0.034 Uiso 1 1 calc R
C3 C 0.11609(16) 0.35373(12) 0.36009(8) 0.0251(4) Uani 1 1 d .
H3A H 0.1206 0.3922 0.3965 0.030 Uiso 1 1 calc R
H3B H 0.0739 0.3832 0.3263 0.030 Uiso 1 1 calc R
C4 C 0.23793(15) 0.32607(11) 0.33862(8) 0.0202(4) Uani 1 1 d .
H4A H 0.2675(18) 0.3649(14) 0.3073(10) 0.024 Uiso 1 1 d .
C5 C 0.31859(15) 0.31766(11) 0.39502(8) 0.0213(4) Uani 1 1 d .
C6 C 0.45026(18) 0.37741(14) 0.46962(8) 0.0301(4) Uani 1 1 d .
H6A H 0.4911 0.3225 0.4708 0.045 Uiso 1 1 calc R
H6B H 0.3954 0.3803 0.5042 0.045 Uiso 1 1 calc R
H6C H 0.5063 0.4242 0.4732 0.045 Uiso 1 1 calc R
C7 C 0.38717(16) 0.46928(11) 0.38021(8) 0.0212(4) Uani 1 1 d .
H7A H 0.3426(19) 0.4658(14) 0.3422(10) 0.025 Uiso 1 1 d .
C8 C 0.33427(19) 0.53865(13) 0.42124(10) 0.0329(4) Uani 1 1 d .
H8A H 0.2549 0.5227 0.4322 0.049 Uiso 1 1 calc R
H8B H 0.3337 0.5931 0.3987 0.049 Uiso 1 1 calc R
H8C H 0.3803 0.5447 0.4592 0.049 Uiso 1 1 calc R
C9 C 0.50783(16) 0.49581(11) 0.35759(7) 0.0199(3) Uani 1 1 d .
C10 C 0.70684(15) 0.45001(11) 0.33438(7) 0.0187(3) Uani 1 1 d .
H10A H 0.7143 0.5111 0.3214 0.022 Uiso 1 1 calc R
C11 C 0.77945(18) 0.43691(13) 0.39253(8) 0.0281(4) Uani 1 1 d .
H11A H 0.7555 0.4779 0.4245 0.042 Uiso 1 1 calc R
H11B H 0.8613 0.4458 0.3826 0.042 Uiso 1 1 calc R
H11C H 0.7684 0.3786 0.4080 0.042 Uiso 1 1 calc R
C12 C 0.75298(14) 0.39347(11) 0.28130(8) 0.0179(3) Uani 1 1 d .
C13 C 0.75577(17) 0.36236(12) 0.16908(8) 0.0252(4) Uani 1 1 d .
H13A H 0.7343 0.3011 0.1674 0.030 Uiso 1 1 calc R
H13B H 0.8412 0.3672 0.1691 0.030 Uiso 1 1 calc R
C14 C 0.70299(17) 0.41159(12) 0.11368(8) 0.0246(4) Uani 1 1 d .
H14A H 0.6443 0.3743 0.0929 0.030 Uiso 1 1 calc R
C15 C 0.64067(16) 0.48849(11) 0.14300(8) 0.0223(4) Uani 1 1 d .
H15A H 0.6921 0.5391 0.1442 0.027 Uiso 1 1 calc R
H15B H 0.5701 0.5031 0.1192 0.027 Uiso 1 1 calc R
C16 C 0.60953(15) 0.45960(11) 0.20877(7) 0.0192(3) Uani 1 1 d .
H16A H 0.6075 0.5099 0.2374 0.023 Uiso 1 1 calc R
C17 C 0.7925(2) 0.43859(17) 0.06601(10) 0.0418(5) Uani 1 1 d .
H17A H 0.8301 0.3877 0.0487 0.063 Uiso 1 1 calc R
H17B H 0.8507 0.4750 0.0859 0.063 Uiso 1 1 calc R
H17C H 0.7545 0.4705 0.0326 0.063 Uiso 1 1 calc R
C18 C 0.49624(15) 0.41153(11) 0.21191(7) 0.0185(3) Uani 1 1 d .
C19 C 0.40421(15) 0.27737(11) 0.19713(8) 0.0205(3) Uani 1 1 d .
H19A H 0.4051 0.2311 0.1658 0.025 Uiso 1 1 calc R
H19B H 0.3329 0.3114 0.1912 0.025 Uiso 1 1 calc R
C20 C 0.40617(14) 0.23919(10) 0.26228(8) 0.0179(3) Uani 1 1 d .
H20A H 0.4183 0.2866 0.2928 0.021 Uiso 1 1 calc R
C21 C 0.28885(14) 0.19744(11) 0.27579(8) 0.0178(3) Uani 1 1 d .
C22 C 0.58989(14) 0.19432(10) 0.30746(7) 0.0165(3) Uani 1 1 d .
C23 C 0.69191(14) 0.13205(11) 0.30474(8) 0.0175(3) Uani 1 1 d .
H23A H 0.6647 0.0757 0.2884 0.021 Uiso 1 1 calc R
C24 C 0.74624(15) 0.11940(12) 0.36946(8) 0.0227(4) Uani 1 1 d .
H24A H 0.8183 0.0857 0.3651 0.027 Uiso 1 1 calc R
H24B H 0.7672 0.1760 0.3868 0.027 Uiso 1 1 calc R
C25 C 0.66629(16) 0.07422(12) 0.41449(8) 0.0218(4) Uani 1 1 d .
C26 C 0.66825(17) -0.01462(12) 0.42004(9) 0.0255(4) Uani 1 1 d .
H26A H 0.7211 -0.0470 0.3958 0.031 Uiso 1 1 calc R
C27 C 0.59429(18) -0.05611(12) 0.46040(8) 0.0281(4) Uani 1 1 d .
H27A H 0.5973 -0.1166 0.4641 0.034 Uiso 1 1 calc R
C28 C 0.51572(17) -0.00991(13) 0.49552(8) 0.0281(4) Uani 1 1 d .
H28A H 0.4646 -0.0385 0.5231 0.034 Uiso 1 1 calc R
C29 C 0.51224(17) 0.07790(13) 0.49018(8) 0.0281(4) Uani 1 1 d .
H29A H 0.4580 0.1098 0.5139 0.034 Uiso 1 1 calc R
C30 C 0.58726(18) 0.11971(13) 0.45049(8) 0.0268(4) Uani 1 1 d .
H30A H 0.5849 0.1803 0.4477 0.032 Uiso 1 1 calc R
C31 C 0.83799(14) 0.11865(11) 0.22378(8) 0.0180(3) Uani 1 1 d .
C32 C 0.99860(18) 0.11605(12) 0.15623(9) 0.0287(4) Uani 1 1 d .
H32A H 0.9593 0.0685 0.1345 0.034 Uiso 1 1 calc R
H32B H 1.0571 0.0915 0.1847 0.034 Uiso 1 1 calc R
C33 C 1.05649(16) 0.17384(11) 0.10978(8) 0.0224(4) Uani 1 1 d .
C34 C 1.17594(17) 0.17582(12) 0.10637(8) 0.0251(4) Uani 1 1 d .
H34A H 1.2207 0.1438 0.1351 0.030 Uiso 1 1 calc R
C35 C 1.23082(17) 0.22433(14) 0.06121(10) 0.0313(4) Uani 1 1 d .
H35A H 1.3129 0.2247 0.0588 0.038 Uiso 1 1 calc R
C36 C 1.16638(18) 0.27211(13) 0.01967(9) 0.0297(4) Uani 1 1 d .
H36A H 1.2040 0.3051 -0.0114 0.036 Uiso 1 1 calc R
C37 C 1.04708(18) 0.27174(14) 0.02349(9) 0.0296(4) Uani 1 1 d .
H37A H 1.0026 0.3052 -0.0045 0.036 Uiso 1 1 calc R
C38 C 0.99220(16) 0.22255(12) 0.06820(9) 0.0261(4) Uani 1 1 d .
H38A H 0.9101 0.2221 0.0705 0.031 Uiso 1 1 calc R
H3N H 0.569(2) 0.3799(17) 0.3568(11) 0.034(6) Uiso 1 1 d .
H5N H 0.501(2) 0.1340(16) 0.2388(11) 0.033(6) Uiso 1 1 d .
H6N H 0.7974(19) 0.2238(16) 0.2637(10) 0.030(6) Uiso 1 1 d .
O1S O 0.17375(15) 0.40437(13) 0.19688(9) 0.0550(5) Uani 1 1 d .
H1S H 0.2160 0.4359 0.2189 0.082 Uiso 1 1 d R
C1S C 0.0587(2) 0.4044(3) 0.18187(14) 0.0730(10) Uani 1 1 d .
H1S1 H 0.0157 0.3705 0.2124 0.109 Uiso 1 1 calc R
H1S2 H 0.0483 0.3795 0.1405 0.109 Uiso 1 1 calc R
H1S3 H 0.0296 0.4633 0.1819 0.109 Uiso 1 1 calc R

loop_
_atom_site_aniso_label
_atom_site_aniso_U_11
_atom_site_aniso_U_22
_atom_site_aniso_U_33
_atom_site_aniso_U_23
_atom_site_aniso_U_13
_atom_site_aniso_U_12
O1 0.0381(8) 0.0272(8) 0.0366(7) 0.0102(6) -0.0050(6) -0.0053(6)
O2 0.0343(7) 0.0149(6) 0.0349(7) 0.0009(5) 0.0069(6) 0.0000(5)
O3 0.0207(6) 0.0215(6) 0.0226(6) 0.0003(5) -0.0012(5) 0.0016(5)
O4 0.0212(6) 0.0155(6) 0.0246(6) -0.0011(5) 0.0040(5) -0.0007(5)
O5 0.0241(6) 0.0207(6) 0.0248(6) 0.0000(5) 0.0013(5) 0.0066(5)
O6 0.0221(6) 0.0167(6) 0.0282(6) -0.0028(5) 0.0001(5) 0.0003(5)
O7 0.0259(6) 0.0178(6) 0.0246(6) -0.0037(5) -0.0019(5) 0.0019(5)
O8 0.0315(7) 0.0160(6) 0.0309(6) -0.0024(5) 0.0076(6) -0.0022(5)
O9 0.0243(6) 0.0186(6) 0.0259(6) -0.0019(5) 0.0097(5) -0.0006(5)
N1 0.0178(7) 0.0187(7) 0.0268(7) -0.0023(6) 0.0033(6) -0.0025(6)
N2 0.0251(7) 0.0209(7) 0.0174(7) -0.0003(6) 0.0012(6) -0.0008(6)
N3 0.0231(7) 0.0131(7) 0.0167(6) -0.0004(5) 0.0014(6) 0.0003(6)
N4 0.0210(7) 0.0189(7) 0.0158(6) -0.0013(5) 0.0014(6) 0.0027(6)
N5 0.0171(7) 0.0151(7) 0.0215(7) -0.0028(6) -0.0001(6) 0.0026(6)
N6 0.0203(7) 0.0158(8) 0.0235(7) 0.0013(6) 0.0054(6) -0.0009(6)
C1 0.0197(9) 0.0284(10) 0.0357(10) -0.0026(8) 0.0063(8) -0.0055(8)
C2 0.0203(9) 0.0337(10) 0.0299(10) -0.0003(8) 0.0068(7) -0.0002(8)
C3 0.0212(9) 0.0269(10) 0.0274(9) -0.0023(7) 0.0048(7) 0.0044(7)
C4 0.0212(9) 0.0170(8) 0.0222(8) -0.0016(7) 0.0034(7) 0.0020(7)
C5 0.0220(9) 0.0204(9) 0.0216(8) 0.0014(7) 0.0049(7) 0.0007(7)
C6 0.0346(10) 0.0359(11) 0.0198(8) 0.0024(8) -0.0016(8) -0.0040(9)
C7 0.0265(9) 0.0164(8) 0.0207(8) -0.0024(7) 0.0027(7) 0.0004(7)
C8 0.0368(11) 0.0260(10) 0.0359(10) -0.0096(9) 0.0122(9) 0.0012(9)
C9 0.0275(9) 0.0172(8) 0.0148(7) -0.0023(6) 0.0001(7) 0.0006(7)
C10 0.0221(8) 0.0164(8) 0.0177(8) -0.0004(6) -0.0006(7) -0.0025(7)
C11 0.0320(10) 0.0330(10) 0.0192(8) -0.0048(7) -0.0051(8) -0.0005(8)
C12 0.0199(8) 0.0153(8) 0.0185(8) 0.0013(6) -0.0005(7) -0.0041(7)
C13 0.0304(9) 0.0280(10) 0.0172(8) -0.0013(7) 0.0033(7) 0.0068(8)
C14 0.0281(9) 0.0289(10) 0.0169(8) -0.0007(7) 0.0007(7) 0.0003(8)
C15 0.0290(9) 0.0203(8) 0.0175(8) 0.0033(7) 0.0001(7) -0.0031(7)
C16 0.0250(8) 0.0156(8) 0.0170(8) 0.0009(6) -0.0017(7) 0.0019(7)
C17 0.0463(13) 0.0532(14) 0.0259(10) 0.0082(10) 0.0115(10) 0.0087(11)
C18 0.0251(9) 0.0159(8) 0.0147(7) 0.0041(6) -0.0010(7) 0.0030(7)
C19 0.0188(8) 0.0191(8) 0.0237(8) 0.0007(7) -0.0007(7) -0.0023(7)
C20 0.0173(8) 0.0141(8) 0.0222(8) -0.0001(6) 0.0007(7) 0.0025(7)
C21 0.0194(8) 0.0164(8) 0.0176(8) 0.0018(6) -0.0020(7) 0.0037(7)
C22 0.0176(8) 0.0141(8) 0.0179(7) 0.0029(6) 0.0036(7) -0.0011(7)
C23 0.0166(8) 0.0147(8) 0.0211(8) 0.0012(6) 0.0031(7) -0.0002(6)
C24 0.0180(8) 0.0261(9) 0.0239(8) 0.0029(7) -0.0015(7) 0.0012(7)
C25 0.0237(8) 0.0246(9) 0.0171(8) 0.0033(7) -0.0039(7) -0.0006(7)
C26 0.0288(9) 0.0246(9) 0.0231(8) 0.0021(7) -0.0035(8) 0.0046(8)
C27 0.0337(10) 0.0247(9) 0.0258(9) 0.0081(7) -0.0060(8) -0.0012(8)
C28 0.0337(10) 0.0347(11) 0.0160(8) 0.0063(7) -0.0025(8) -0.0071(8)
C29 0.0325(10) 0.0342(11) 0.0177(8) -0.0020(7) 0.0027(8) -0.0017(9)
C30 0.0357(10) 0.0236(9) 0.0212(8) -0.0009(7) 0.0006(8) -0.0003(9)
C31 0.0175(8) 0.0187(8) 0.0178(8) 0.0020(6) -0.0005(7) 0.0009(7)
C32 0.0326(10) 0.0204(9) 0.0329(10) -0.0021(8) 0.0145(9) 0.0005(8)
C33 0.0257(9) 0.0193(9) 0.0221(8) -0.0049(7) 0.0045(7) -0.0019(7)
C34 0.0265(9) 0.0236(9) 0.0252(9) 0.0027(7) -0.0009(8) -0.0004(8)
C35 0.0213(9) 0.0367(11) 0.0359(11) 0.0079(9) 0.0029(8) -0.0027(9)
C36 0.0304(10) 0.0313(10) 0.0274(9) 0.0095(8) 0.0038(8) -0.0025(8)
C37 0.0303(10) 0.0315(10) 0.0272(9) 0.0049(8) -0.0042(8) 0.0025(8)
C38 0.0209(9) 0.0269(10) 0.0305(10) -0.0031(8) 0.0016(8) -0.0012(8)
O1S 0.0412(9) 0.0618(12) 0.0620(11) -0.0084(9) -0.0035(8) -0.0018(8)
C1S 0.0388(14) 0.130(3) 0.0505(16) -0.0152(18) -0.0024(12) -0.0345(17)

loop_
_atom_type_symbol
_atom_type_description
_atom_type_scat_dispersion_real
_atom_type_scat_dispersion_imag
_atom_type_scat_source
C C 0.0181 0.0091 'International Tables Vol C Tables 4.2.6.8 and 6.1.1.4'
H H 0.0000 0.0000 'International Tables Vol C Tables 4.2.6.8 and 6.1.1.4'
N N 0.0311 0.0180 'International Tables Vol C Tables 4.2.6.8 and 6.1.1.4'
O O 0.0492 0.0322 'International Tables Vol C Tables 4.2.6.8 and 6.1.1.4'

loop_
_geom_angle_atom_site_label_1
_geom_angle_atom_site_label_2
_geom_angle_atom_site_label_3
_geom_angle
C18 O4 C19 116.22(13)
C31 O9 C32 114.99(13)
C21 N1 C4 125.84(15)
C21 N1 C1 121.39(15)
C4 N1 C1 112.76(14)
C5 N2 C6 115.95(15)
C5 N2 C7 125.60(15)
C6 N2 C7 117.44(15)
C9 N3 C10 122.64(15)
C9 N3 H3N 121.5(16)
C10 N3 H3N 114.8(16)
C12 N4 C16 126.47(14)
C12 N4 C13 121.73(14)
C16 N4 C13 111.64(13)
C22 N5 C20 120.75(14)
C22 N5 H5N 123.8(14)
C20 N5 H5N 114.3(14)
C31 N6 C23 120.65(15)
C31 N6 H6N 116.8(15)
C23 N6 H6N 121.7(15)
N1 C1 C2 103.43(15)
N1 C1 H1A 111.1
C2 C1 H1A 111.1
N1 C1 H1B 111.1
C2 C1 H1B 111.1
H1A C1 H1B 109.0
C1 C2 C3 103.10(14)
C1 C2 H2A 111.1
C3 C2 H2A 111.1
C1 C2 H2B 111.1
C3 C2 H2B 111.1
H2A C2 H2B 109.1
C2 C3 C4 103.53(14)
C2 C3 H3A 111.1
C4 C3 H3A 111.1
C2 C3 H3B 111.1
C4 C3 H3B 111.1
H3A C3 H3B 109.0
N1 C4 C5 110.29(14)
N1 C4 C3 102.19(14)
C5 C4 C3 109.93(14)
N1 C4 H4A 110.3(12)
C5 C4 H4A 112.9(12)
C3 C4 H4A 110.8(12)
O1 C5 N2 121.16(16)
O1 C5 C4 119.99(16)
N2 C5 C4 118.84(15)
N2 C6 H6A 109.5
N2 C6 H6B 109.5
H6A C6 H6B 109.5
N2 C6 H6C 109.5
H6A C6 H6C 109.5
H6B C6 H6C 109.5
N2 C7 C8 112.24(15)
N2 C7 C9 112.47(14)
C8 C7 C9 110.82(15)
N2 C7 H7A 109.1(13)
C8 C7 H7A 108.4(13)
C9 C7 H7A 103.3(13)
C7 C8 H8A 109.5
C7 C8 H8B 109.5
H8A C8 H8B 109.5
C7 C8 H8C 109.5
H8A C8 H8C 109.5
H8B C8 H8C 109.5
O2 C9 N3 123.23(17)
O2 C9 C7 119.66(16)
N3 C9 C7 117.07(15)
N3 C10 C11 110.01(14)
N3 C10 C12 112.28(13)
C11 C10 C12 110.02(14)
N3 C10 H10A 108.1
C11 C10 H10A 108.1
C12 C10 H10A 108.1
C10 C11 H11A 109.5
C10 C11 H11B 109.5
H11A C11 H11B 109.5
C10 C11 H11C 109.5
H11A C11 H11C 109.5
H11B C11 H11C 109.5
O3 C12 N4 121.34(15)
O3 C12 C10 120.88(15)
N4 C12 C10 117.68(14)
N4 C13 C14 104.73(14)
N4 C13 H13A 110.8
C14 C13 H13A 110.8
N4 C13 H13B 110.8
C14 C13 H13B 110.8
H13A C13 H13B 108.9
C17 C14 C15 112.30(17)
C17 C14 C13 113.06(17)
C15 C14 C13 104.94(14)
C17 C14 H14A 108.8
C15 C14 H14A 108.8
C13 C14 H14A 108.8
C16 C15 C14 105.04(14)
C16 C15 H15A 110.7
C14 C15 H15A 110.7
C16 C15 H15B 110.7
C14 C15 H15B 110.7
H15A C15 H15B 108.8
N4 C16 C18 110.72(14)
N4 C16 C15 102.44(14)
C18 C16 C15 113.10(14)
N4 C16 H16A 110.1
C18 C16 H16A 110.1
C15 C16 H16A 110.1
C14 C17 H17A 109.5
C14 C17 H17B 109.5
H17A C17 H17B 109.5
C14 C17 H17C 109.5
H17A C17 H17C 109.5
H17B C17 H17C 109.5
O5 C18 O4 123.75(16)
O5 C18 C16 123.81(15)
O4 C18 C16 112.44(14)
O4 C19 C20 108.77(14)
O4 C19 H19A 109.9
C20 C19 H19A 109.9
O4 C19 H19B 109.9
C20 C19 H19B 109.9
H19A C19 H19B 108.3
N5 C20 C19 111.00(14)
N5 C20 C21 111.45(13)
C19 C20 C21 109.16(14)
N5 C20 H20A 108.4
C19 C20 H20A 108.4
C21 C20 H20A 108.4
O6 C21 N1 122.78(16)
O6 C21 C20 120.60(15)
N1 C21 C20 116.58(15)
O7 C22 N5 123.27(15)
O7 C22 C23 120.22(15)
N5 C22 C23 116.49(14)
N6 C23 C22 106.60(13)
N6 C23 C24 110.78(13)
C22 C23 C24 111.17(13)
N6 C23 H23A 109.4
C22 C23 H23A 109.4
C24 C23 H23A 109.4
C25 C24 C23 112.96(14)
C25 C24 H24A 109.0
C23 C24 H24A 109.0
C25 C24 H24B 109.0
C23 C24 H24B 109.0
H24A C24 H24B 107.8
C30 C25 C26 118.13(17)
C30 C25 C24 121.20(17)
C26 C25 C24 120.65(17)
C27 C26 C25 120.80(18)
C27 C26 H26A 119.6
C25 C26 H26A 119.6
C26 C27 C28 120.28(18)
C26 C27 H27A 119.9
C28 C27 H27A 119.9
C29 C28 C27 119.55(18)
C29 C28 H28A 120.2
C27 C28 H28A 120.2
C28 C29 C30 120.30(19)
C28 C29 H29A 119.8
C30 C29 H29A 119.8
C29 C30 C25 120.92(18)
C29 C30 H30A 119.5
C25 C30 H30A 119.5
O8 C31 N6 126.20(16)
O8 C31 O9 123.21(15)
N6 C31 O9 110.57(15)
O9 C32 C33 108.73(15)
O9 C32 H32A 109.9
C33 C32 H32A 109.9
O9 C32 H32B 109.9
C33 C32 H32B 109.9
H32A C32 H32B 108.3
C34 C33 C38 119.14(17)
C34 C33 C32 119.52(18)
C38 C33 C32 121.27(17)
C33 C34 C35 120.41(18)
C33 C34 H34A 119.8
C35 C34 H34A 119.8
C36 C35 C34 120.17(18)
C36 C35 H35A 119.9
C34 C35 H35A 119.9
C37 C36 C35 119.79(19)
C37 C36 H36A 120.1
C35 C36 H36A 120.1
C36 C37 C38 120.03(19)
C36 C37 H37A 120.0
C38 C37 H37A 120.0
C37 C38 C33 120.44(17)
C37 C38 H38A 119.8
C33 C38 H38A 119.8
C1S O1S H1S 134.2
O1S C1S H1S1 109.5
O1S C1S H1S2 109.5
H1S1 C1S H1S2 109.5
O1S C1S H1S3 109.5
H1S1 C1S H1S3 109.5
H1S2 C1S H1S3 109.5

loop_
_geom_bond_atom_site_label_1
_geom_bond_atom_site_label_2
_geom_bond_distance
O1 C5 1.221(2)
O2 C9 1.233(2)
O3 C12 1.232(2)
O4 C18 1.346(2)
O4 C19 1.449(2)
O5 C18 1.208(2)
O6 C21 1.231(2)
O7 C22 1.226(2)
O8 C31 1.224(2)
O9 C31 1.352(2)
O9 C32 1.445(2)
N1 C21 1.337(2)
N1 C4 1.465(2)
N1 C1 1.470(2)
N2 C5 1.364(2)
N2 C6 1.468(2)
N2 C7 1.469(2)
N3 C9 1.340(2)
N3 C10 1.464(2)
N3 H3N 0.87(3)
N4 C12 1.343(2)
N4 C16 1.458(2)
N4 C13 1.478(2)
N5 C22 1.345(2)
N5 C20 1.460(2)
N5 H5N 0.95(3)
N6 C31 1.337(2)
N6 C23 1.466(2)
N6 H6N 0.89(3)
C1 C2 1.522(3)
C1 H1A 0.9900
C1 H1B 0.9900
C2 C3 1.524(3)
C2 H2A 0.9900
C2 H2B 0.9900
C3 C4 1.544(2)
C3 H3A 0.9900
C3 H3B 0.9900
C4 C5 1.537(2)
C4 H4A 0.97(2)
C6 H6A 0.9800
C6 H6B 0.9800
C6 H6C 0.9800
C7 C8 1.527(2)
C7 C9 1.535(3)
C7 H7A 0.97(2)
C8 H8A 0.9800
C8 H8B 0.9800
C8 H8C 0.9800
C10 C11 1.521(2)
C10 C12 1.540(2)
C10 H10A 1.0000
C11 H11A 0.9800
C11 H11B 0.9800
C11 H11C 0.9800
C13 C14 1.545(3)
C13 H13A 0.9900
C13 H13B 0.9900
C14 C17 1.517(3)
C14 C15 1.537(3)
C14 H14A 1.0000
C15 C16 1.529(2)
C15 H15A 0.9900
C15 H15B 0.9900
C16 C18 1.512(2)
C16 H16A 1.0000
C17 H17A 0.9800
C17 H17B 0.9800
C17 H17C 0.9800
C19 C20 1.525(2)
C19 H19A 0.9900
C19 H19B 0.9900
C20 C21 1.533(2)
C20 H20A 1.0000
C22 C23 1.531(2)
C23 C24 1.541(2)
C23 H23A 1.0000
C24 C25 1.514(2)
C24 H24A 0.9900
C24 H24B 0.9900
C25 C30 1.393(3)
C25 C26 1.395(3)
C26 C27 1.381(3)
C26 H26A 0.9500
C27 C28 1.385(3)
C27 H27A 0.9500
C28 C29 1.379(3)
C28 H28A 0.9500
C29 C30 1.382(3)
C29 H29A 0.9500
C30 H30A 0.9500
C32 C33 1.505(3)
C32 H32A 0.9900
C32 H32B 0.9900
C33 C34 1.383(3)
C33 C38 1.391(3)
C34 C35 1.387(3)
C34 H34A 0.9500
C35 C36 1.383(3)
C35 H35A 0.9500
C36 C37 1.381(3)
C36 H36A 0.9500
C37 C38 1.386(3)
C37 H37A 0.9500
C38 H38A 0.9500
O1S C1S 1.369(3)
O1S H1S 0.8400
C1S H1S1 0.9800
C1S H1S2 0.9800
C1S H1S3 0.9800

loop_
_geom_hbond_atom_site_label_D
_geom_hbond_atom_site_label_H
_geom_hbond_atom_site_label_A
_geom_hbond_distance_DH
_geom_hbond_distance_HA
_geom_hbond_distance_DA
_geom_hbond_angle_DHA
_geom_hbond_site_symmetry_A
N3 H3N O7 0.87(3) 1.98(3) 2.7753(19) 150(2) .
N5 H5N O2 0.95(3) 2.12(3) 3.022(2) 159(2) 3_645
N6 H6N O3 0.89(3) 2.00(3) 2.882(2) 166(2) .
O1S H1S O8 0.84 2.20 2.823(2) 131.3 3_655
O1S H1S O5 0.84 2.24 2.873(2) 132.3 .

loop_
_geom_torsion_atom_site_label_1
_geom_torsion_atom_site_label_2
_geom_torsion_atom_site_label_3
_geom_torsion_atom_site_label_4
_geom_torsion
C21 N1 C1 C2 169.16(16)
C4 N1 C1 C2 -11.3(2)
N1 C1 C2 C3 30.86(19)
C1 C2 C3 C4 -39.11(18)
C21 N1 C4 C5 -76.4(2)
C1 N1 C4 C5 104.10(17)
C21 N1 C4 C3 166.78(16)
C1 N1 C4 C3 -12.75(19)
C2 C3 C4 N1 31.66(17)
C2 C3 C4 C5 -85.45(17)
C6 N2 C5 O1 -6.7(2)
C7 N2 C5 O1 -174.84(16)
C6 N2 C5 C4 171.97(15)
C7 N2 C5 C4 3.8(2)
N1 C4 C5 O1 -28.6(2)
C3 C4 C5 O1 83.3(2)
N1 C4 C5 N2 152.76(15)
C3 C4 C5 N2 -95.31(18)
C5 N2 C7 C8 108.54(19)
C6 N2 C7 C8 -59.5(2)
C5 N2 C7 C9 -125.67(17)
C6 N2 C7 C9 66.32(19)
C10 N3 C9 O2 10.7(3)
C10 N3 C9 C7 -171.79(14)
N2 C7 C9 O2 -160.01(15)
C8 C7 C9 O2 -33.5(2)
N2 C7 C9 N3 22.4(2)
C8 C7 C9 N3 148.94(16)
C9 N3 C10 C11 101.23(18)
C9 N3 C10 C12 -135.90(16)
C16 N4 C12 O3 179.37(16)
C13 N4 C12 O3 -5.8(2)
C16 N4 C12 C10 -4.2(2)
C13 N4 C12 C10 170.59(15)
N3 C10 C12 O3 -119.81(17)
C11 C10 C12 O3 3.1(2)
N3 C10 C12 N4 63.77(19)
C11 C10 C12 N4 -173.36(15)
C12 N4 C13 C14 -162.66(15)
C16 N4 C13 C14 12.86(19)
N4 C13 C14 C17 131.74(18)
N4 C13 C14 C15 9.03(19)
C17 C14 C15 C16 -149.60(17)
C13 C14 C15 C16 -26.40(18)
C12 N4 C16 C18 -93.07(19)
C13 N4 C16 C18 91.68(17)
C12 N4 C16 C15 146.07(16)
C13 N4 C16 C15 -29.18(18)
C14 C15 C16 N4 33.50(17)
C14 C15 C16 C18 -85.70(17)
C19 O4 C18 O5 -6.4(2)
C19 O4 C18 C16 173.15(13)
N4 C16 C18 O5 139.83(16)
C15 C16 C18 O5 -105.87(19)
N4 C16 C18 O4 -39.67(18)
C15 C16 C18 O4 74.63(18)
C18 O4 C19 C20 -82.75(17)
C22 N5 C20 C19 113.56(17)
C22 N5 C20 C21 -124.53(16)
O4 C19 C20 N5 -68.45(17)
O4 C19 C20 C21 168.31(13)
C4 N1 C21 O6 -178.15(16)
C1 N1 C21 O6 1.3(3)
C4 N1 C21 C20 -0.4(2)
C1 N1 C21 C20 179.08(15)
N5 C20 C21 O6 -46.6(2)
C19 C20 C21 O6 76.38(19)
N5 C20 C21 N1 135.61(15)
C19 C20 C21 N1 -101.42(17)
C20 N5 C22 O7 6.5(2)
C20 N5 C22 C23 -172.25(14)
C31 N6 C23 C22 -143.63(15)
C31 N6 C23 C24 95.29(18)
O7 C22 C23 N6 -84.55(18)
N5 C22 C23 N6 94.23(17)
O7 C22 C23 C24 36.3(2)
N5 C22 C23 C24 -144.94(15)
N6 C23 C24 C25 -174.89(15)
C22 C23 C24 C25 66.78(19)
C23 C24 C25 C30 -87.7(2)
C23 C24 C25 C26 90.9(2)
C30 C25 C26 C27 -0.4(3)
C24 C25 C26 C27 -179.05(16)
C25 C26 C27 C28 0.8(3)
C26 C27 C28 C29 -0.3(3)
C27 C28 C29 C30 -0.6(3)
C28 C29 C30 C25 1.0(3)
C26 C25 C30 C29 -0.6(3)
C24 C25 C30 C29 178.12(17)
C23 N6 C31 O8 5.5(3)
C23 N6 C31 O9 -175.88(14)
C32 O9 C31 O8 -10.6(2)
C32 O9 C31 N6 170.76(15)
C31 O9 C32 C33 164.94(15)
O9 C32 C33 C34 129.42(18)
O9 C32 C33 C38 -53.5(2)
C38 C33 C34 C35 -1.4(3)
C32 C33 C34 C35 175.75(18)
C33 C34 C35 C36 0.9(3)
C34 C35 C36 C37 0.3(3)
C35 C36 C37 C38 -1.0(3)
C36 C37 C38 C33 0.5(3)
C34 C33 C38 C37 0.7(3)
C32 C33 C38 C37 -176.39(18)
